data_7016548
loop_
_publ_author_name
'Hallett, Andrew J.'
'Angharad Baber, R.'
'Guy Orpen, A.'
'Ward, Benjamin D.'

_publ_section_title
;
 The co-ordination chemistry of tris(3,5-dimethylpyrazolyl)methane
 manganese carbonyl complexes: Synthetic, electrochemical and DFT
 studies.
;
_journal_issue 36
_journal_name_full 'Dalton transactions (Cambridge, England : 2003)'
_journal_page_first 9276
_journal_page_last 9283
_journal_paper_doi 10.1039/c1dt10828j
_journal_volume 40
_journal_year 2011
_chemical_formula_sum 'C25 H31 Cl4 F6 Mn N7 O2 P'
_chemical_formula_weight 803.28
_chemical_name_systematic
;
?
;
_space_group_IT_number 14
_symmetry_cell_setting monoclinic
_symmetry_space_group_name_Hall '-P 2ybc'
_symmetry_space_group_name_H-M 'P 1 21/c 1'
_atom_sites_solution_hydrogens geom
_atom_sites_solution_primary direct
_atom_sites_solution_secondary difmap
_audit_creation_method SHELXL-97
_cell_angle_alpha 90.00
_cell_angle_beta 100.070(3)
_cell_angle_gamma 90.00
_cell_formula_units_Z 4
_cell_length_a 12.5498(18)
_cell_length_b 14.150(2)
_cell_length_c 19.981(3)
_cell_measurement_reflns_used 56
_cell_measurement_temperature 173(2)
_cell_volume 3493.6(9)
_computing_cell_refinement 'Bruker SMART'
_computing_data_collection 'Bruker SMART'
_computing_data_reduction 'Bruker SAINT'
_computing_molecular_graphics 'Bruker SHELXTL'
_computing_publication_material 'Bruker SHELXTL'
_computing_structure_refinement 'SHELXL-97 (Sheldrick, 1997)'
_computing_structure_solution 'SHELXS-97 (Sheldrick, 1990)'
_diffrn_ambient_temperature 173(2)
_diffrn_measured_fraction_theta_full 0.999
_diffrn_measured_fraction_theta_max 0.999
_diffrn_measurement_device_type 'Siemens CCD area detector'
_diffrn_measurement_method '\w scans with narrow frames'
_diffrn_radiation_monochromator graphite
_diffrn_radiation_source 'fine-focus sealed tube'
_diffrn_radiation_type MoK\a
_diffrn_radiation_wavelength 0.71073
_diffrn_reflns_av_R_equivalents 0.0839
_diffrn_reflns_av_sigmaI/netI 0.1045
_diffrn_reflns_limit_h_max 13
_diffrn_reflns_limit_h_min -14
_diffrn_reflns_limit_k_max 16
_diffrn_reflns_limit_k_min -16
_diffrn_reflns_limit_l_max 23
_diffrn_reflns_limit_l_min -22
_diffrn_reflns_number 18345
_diffrn_reflns_theta_full 25.00
_diffrn_reflns_theta_max 25.00
_diffrn_reflns_theta_min 1.65
_diffrn_standards_decay_% none
_exptl_absorpt_coefficient_mu 0.797
_exptl_absorpt_correction_T_max 1.000000
_exptl_absorpt_correction_T_min 0.771248
_exptl_absorpt_correction_type multi-scan
_exptl_crystal_colour yellow
_exptl_crystal_density_diffrn 1.527
_exptl_crystal_density_meas ?
_exptl_crystal_density_method 'not measured'
_exptl_crystal_description plate
_exptl_crystal_F_000 1632
_exptl_crystal_size_max 0.40
_exptl_crystal_size_mid 0.30
_exptl_crystal_size_min 0.01
_refine_diff_density_max 0.759
_refine_diff_density_min -0.749
_refine_diff_density_rms 0.083
_refine_ls_extinction_method none
_refine_ls_goodness_of_fit_ref 1.039
_refine_ls_hydrogen_treatment constr
_refine_ls_matrix_type full
_refine_ls_number_parameters 458
_refine_ls_number_reflns 6145
_refine_ls_number_restraints 0
_refine_ls_restrained_S_all 1.039
_refine_ls_R_factor_all 0.1361
_refine_ls_R_factor_gt 0.0621
_refine_ls_shift/su_max 0.006
_refine_ls_shift/su_mean 0.000
_refine_ls_structure_factor_coef Fsqd
_refine_ls_weighting_details 'calc w=1/[\s^2^(Fo^2^)+(0.0815P)^2^+0.6691P] where P=(Fo^2^+2Fc^2^)/3'
_refine_ls_weighting_scheme calc
_refine_ls_wR_factor_gt 0.1434
_refine_ls_wR_factor_ref 0.1772
_reflns_number_gt 3302
_reflns_number_total 6145
_reflns_threshold_expression >2sigma(I)
_cod_data_source_file c1dt10828j.txt
_cod_data_source_block 6+
_cod_depositor_comments
;
The following automatic conversions were performed:

'_symmetry_cell_setting' value 'Monoclinic' changed to 'monoclinic'
according to /home/saulius/struct/CIF-dictionaries/cif_core.dic
dictionary named 'cif_core.dic' version 2.4.1 from 2010-06-29.

Automatic conversion script
Id: cif_fix_values 1715 2011-07-08 13:25:40Z adriana 

The following automatic conversions were performed:

'_exptl_crystal_density_meas' value 'not measured' was changed to '?'
- the value is perceived as not measured.

Automatic conversion script
Id: cif_fix_values 3008 2015-01-20 13:52:24Z robertas 
;
_cod_original_sg_symbol_H-M P2(1)/c
_cod_database_code 7016548

loop_
_symmetry_equiv_pos_as_xyz
'x, y, z'
'-x, y+1/2, -z+1/2'
'-x, -y, -z'
'x, -y-1/2, z-1/2'

loop_
_atom_site_label
_atom_site_type_symbol
_atom_site_fract_x
_atom_site_fract_y
_atom_site_fract_z
_atom_site_U_iso_or_equiv
_atom_site_adp_type
_atom_site_occupancy
_atom_site_symmetry_multiplicity
_atom_site_calc_flag
_atom_site_refinement_flags
_atom_site_disorder_assembly
_atom_site_disorder_group
Mn1 Mn 1.55768(6) 1.05858(5) 1.19865(4) 0.0271(2) Uani 1 1 d . . .
N4 N 1.7546(3) 1.0366(3) 1.3037(2) 0.0313(11) Uani 1 1 d . . .
N1 N 1.7029(3) 1.0983(3) 1.2557(2) 0.0317(11) Uani 1 1 d . . .
N5 N 1.7036(3) 0.8949(3) 1.2433(2) 0.0306(10) Uani 1 1 d . . .
N2 N 1.6378(3) 0.9326(3) 1.1870(2) 0.0294(10) Uani 1 1 d . . .
N6 N 1.6050(3) 0.9485(3) 1.3276(2) 0.0280(10) Uani 1 1 d . . .
N3 N 1.5255(3) 1.0001(3) 1.2881(2) 0.0270(10) Uani 1 1 d . . .
O2 O 1.4526(3) 1.2395(3) 1.2181(2) 0.0483(11) Uani 1 1 d . . .
O1 O 1.5990(3) 1.1491(3) 1.0734(2) 0.0522(12) Uani 1 1 d . . .
C22 C 1.9233(5) 1.0169(4) 1.3912(3) 0.0499(17) Uani 1 1 d . . .
H1A H 1.8824 0.9965 1.4262 0.075 Uiso 1 1 calc R . .
H1B H 1.9835 1.0574 1.4118 0.075 Uiso 1 1 calc R . .
H1C H 1.9516 0.9613 1.3709 0.075 Uiso 1 1 calc R . .
C23 C 1.8502(4) 1.0711(4) 1.3372(3) 0.0347(13) Uani 1 1 d . . .
C24 C 1.8595(4) 1.1591(4) 1.3105(3) 0.0404(15) Uani 1 1 d . . .
H3A H 1.9176 1.2020 1.3234 0.048 Uiso 1 1 calc R . .
C4 C 1.7680(4) 1.1746(4) 1.2606(3) 0.0333(13) Uani 1 1 d . . .
C5 C 1.7435(5) 1.2579(4) 1.2152(3) 0.0436(15) Uani 1 1 d . . .
H5A H 1.6659 1.2716 1.2086 0.065 Uiso 1 1 calc R . .
H5B H 1.7643 1.2442 1.1712 0.065 Uiso 1 1 calc R . .
H5C H 1.7843 1.3127 1.2359 0.065 Uiso 1 1 calc R . .
C6 C 1.8364(5) 0.7637(4) 1.2780(3) 0.0479(16) Uani 1 1 d . . .
H6A H 1.7990 0.7410 1.3140 0.072 Uiso 1 1 calc R . .
H6B H 1.8966 0.8049 1.2977 0.072 Uiso 1 1 calc R . .
H6C H 1.8646 0.7096 1.2558 0.072 Uiso 1 1 calc R . .
C7 C 1.7591(4) 0.8178(4) 1.2268(3) 0.0337(13) Uani 1 1 d . . .
C8 C 1.7266(4) 0.8046(4) 1.1585(3) 0.0391(14) Uani 1 1 d . . .
H8A H 1.7501 0.7557 1.1319 0.047 Uiso 1 1 calc R . .
C9 C 1.6521(4) 0.8762(4) 1.1349(3) 0.0338(13) Uani 1 1 d . . .
C10 C 1.5954(5) 0.8920(5) 1.0647(3) 0.0520(17) Uani 1 1 d . . .
H10A H 1.6061 0.9576 1.0515 0.078 Uiso 1 1 calc R . .
H10B H 1.5180 0.8798 1.0621 0.078 Uiso 1 1 calc R . .
H10C H 1.6246 0.8492 1.0339 0.078 Uiso 1 1 calc R . .
C11 C 1.6416(5) 0.8545(4) 1.4364(3) 0.0486(16) Uani 1 1 d . . .
H11A H 1.6747 0.8034 1.4140 0.073 Uiso 1 1 calc R . .
H11B H 1.5977 0.8275 1.4676 0.073 Uiso 1 1 calc R . .
H11C H 1.6986 0.8943 1.4618 0.073 Uiso 1 1 calc R . .
C12 C 1.5712(4) 0.9130(4) 1.3838(3) 0.0338(13) Uani 1 1 d . . .
C13 C 1.4669(4) 0.9435(4) 1.3802(3) 0.0370(14) Uani 1 1 d . . .
H13A H 1.4208 0.9306 1.4120 0.044 Uiso 1 1 calc R . .
C14 C 1.4409(4) 0.9973(4) 1.3209(3) 0.0312(13) Uani 1 1 d . . .
C15 C 1.3359(4) 1.0464(4) 1.2953(3) 0.0424(15) Uani 1 1 d . . .
H15A H 1.3490 1.1142 1.2909 0.064 Uiso 1 1 calc R . .
H15B H 1.2862 1.0365 1.3274 0.064 Uiso 1 1 calc R . .
H15C H 1.3039 1.0205 1.2508 0.064 Uiso 1 1 calc R . .
N7 N 1.4190(3) 0.9948(3) 1.1500(2) 0.0289(10) Uani 1 1 d . . .
C16 C 1.3968(4) 0.9037(4) 1.1626(3) 0.0337(13) Uani 1 1 d . . .
H16A H 1.4465 0.8701 1.1954 0.040 Uiso 1 1 calc R . .
C17 C 1.3054(4) 0.8571(4) 1.1299(3) 0.0395(14) Uani 1 1 d . . .
H17A H 1.2937 0.7928 1.1402 0.047 Uiso 1 1 calc R . .
C18 C 1.2320(5) 0.9038(4) 1.0831(3) 0.0456(16) Uani 1 1 d . . .
H18A H 1.1688 0.8727 1.0603 0.055 Uiso 1 1 calc R . .
C19 C 1.2517(5) 0.9974(4) 1.0693(3) 0.0426(15) Uani 1 1 d . . .
H19A H 1.2022 1.0318 1.0368 0.051 Uiso 1 1 calc R . .
C20 C 1.3441(4) 1.0399(4) 1.1035(3) 0.0341(13) Uani 1 1 d . . .
H20A H 1.3563 1.1044 1.0940 0.041 Uiso 1 1 calc R . .
C1 C 1.5856(4) 1.1100(4) 1.1226(3) 0.0334(13) Uani 1 1 d . . .
C2 C 1.4931(4) 1.1656(4) 1.2114(3) 0.0324(13) Uani 1 1 d . . .
C3 C 1.7098(4) 0.9425(4) 1.3074(2) 0.0275(12) Uani 1 1 d . . .
H24A H 1.7591 0.9057 1.3427 0.033 Uiso 1 1 calc R . .
P1 P 0.92600(15) 0.76369(13) 1.00659(12) 0.0671(7) Uani 1 1 d . . .
F3 F 0.9674(3) 0.8657(3) 0.9953(3) 0.1049(17) Uani 1 1 d . A .
F5 F 0.8820(5) 0.6649(4) 1.0289(5) 0.195(4) Uani 1 1 d . A .
F1 F 0.8046(6) 0.8029(4) 1.0061(4) 0.062(2) Uani 0.661(10) 1 d P A 1
F2 F 1.0432(13) 0.7191(11) 1.0220(8) 0.093(5) Uani 0.661(10) 1 d P A 1
F4 F 0.8986(6) 0.7154(10) 0.9413(4) 0.131(5) Uani 0.661(10) 1 d P A 1
F6 F 0.9505(6) 0.7902(5) 1.0909(3) 0.087(3) Uani 0.661(10) 1 d P A 1
F1' F 0.852(2) 0.794(3) 1.0366(12) 0.231(18) Uani 0.339(10) 1 d P A 2
F2' F 1.0110(17) 0.7699(13) 0.9377(8) 0.143(8) Uani 0.339(10) 1 d P A 2
F4' F 0.8400(14) 0.7959(10) 0.9339(7) 0.092(6) Uani 0.339(10) 1 d P A 2
F6' F 1.0303(17) 0.7422(16) 1.0466(13) 0.074(9) Uani 0.339(10) 1 d P A 2
C99 C 1.7369(6) 1.1734(5) 1.5061(4) 0.078(2) Uani 1 1 d . . .
H99A H 1.7157 1.2234 1.5358 0.093 Uiso 1 1 calc R . .
H99B H 1.7910 1.2006 1.4809 0.093 Uiso 1 1 calc R . .
Cl1 Cl 1.62368(18) 1.13831(15) 1.44832(10) 0.0860(7) Uani 1 1 d . . .
Cl2 Cl 1.79688(17) 1.07903(16) 1.55710(13) 0.0975(8) Uani 1 1 d . . .
C98 C 1.9873(6) 1.0123(6) 1.1386(4) 0.084(3) Uani 1 1 d . . .
H98A H 2.0331 1.0645 1.1267 0.100 Uiso 1 1 calc R . .
H98B H 1.9924 0.9594 1.1069 0.100 Uiso 1 1 calc R . .
Cl3 Cl 2.03718(19) 0.97474(19) 1.22246(12) 0.1037(8) Uani 1 1 d . . .
Cl4 Cl 1.85548(16) 1.05008(18) 1.12816(11) 0.0938(7) Uani 1 1 d . . .

loop_
_atom_site_aniso_label
_atom_site_aniso_U_11
_atom_site_aniso_U_22
_atom_site_aniso_U_33
_atom_site_aniso_U_23
_atom_site_aniso_U_13
_atom_site_aniso_U_12
Mn1 0.0284(5) 0.0284(5) 0.0230(4) 0.0025(4) 0.0006(3) -0.0016(4)
N4 0.023(2) 0.044(3) 0.025(2) -0.001(2) 0.0005(19) 0.000(2)
N1 0.035(3) 0.035(3) 0.023(2) -0.002(2) -0.0005(19) 0.001(2)
N5 0.029(3) 0.033(3) 0.029(3) 0.000(2) 0.003(2) 0.001(2)
N2 0.030(2) 0.034(3) 0.023(2) 0.003(2) 0.0015(18) 0.001(2)
N6 0.024(2) 0.033(3) 0.027(2) 0.001(2) 0.0036(18) 0.003(2)
N3 0.024(2) 0.033(3) 0.023(2) 0.0043(19) -0.0001(19) 0.005(2)
O2 0.054(3) 0.032(2) 0.059(3) -0.001(2) 0.011(2) 0.004(2)
O1 0.063(3) 0.058(3) 0.033(2) 0.017(2) 0.001(2) -0.017(2)
C22 0.039(4) 0.059(4) 0.045(4) -0.006(3) -0.009(3) 0.001(3)
C23 0.028(3) 0.045(4) 0.029(3) -0.011(3) 0.001(2) -0.002(3)
C24 0.034(3) 0.048(4) 0.037(3) -0.008(3) 0.002(3) -0.011(3)
C4 0.033(3) 0.034(3) 0.033(3) -0.008(3) 0.007(3) -0.007(3)
C5 0.050(4) 0.036(3) 0.044(4) 0.001(3) 0.005(3) -0.015(3)
C6 0.046(4) 0.046(4) 0.049(4) 0.003(3) 0.002(3) 0.015(3)
C7 0.034(3) 0.034(3) 0.034(3) -0.001(3) 0.008(3) 0.003(3)
C8 0.048(4) 0.038(3) 0.035(3) -0.007(3) 0.018(3) 0.006(3)
C9 0.041(3) 0.037(3) 0.023(3) -0.004(3) 0.007(2) -0.002(3)
C10 0.064(4) 0.060(4) 0.031(4) -0.008(3) 0.004(3) 0.000(4)
C11 0.047(4) 0.062(4) 0.037(4) 0.021(3) 0.010(3) 0.002(3)
C12 0.037(3) 0.037(3) 0.027(3) 0.007(2) 0.004(2) 0.000(3)
C13 0.039(3) 0.044(3) 0.031(3) 0.008(3) 0.014(2) 0.003(3)
C14 0.033(3) 0.034(3) 0.027(3) 0.000(2) 0.006(2) -0.003(3)
C15 0.035(3) 0.049(4) 0.045(4) 0.008(3) 0.011(3) 0.011(3)
N7 0.032(3) 0.029(3) 0.024(2) 0.001(2) 0.0026(19) 0.003(2)
C16 0.037(3) 0.034(3) 0.027(3) 0.003(3) -0.002(2) -0.004(3)
C17 0.043(4) 0.038(3) 0.037(3) -0.004(3) 0.004(3) -0.009(3)
C18 0.035(4) 0.056(4) 0.041(4) -0.007(3) -0.009(3) -0.006(3)
C19 0.040(4) 0.043(4) 0.040(4) 0.005(3) -0.007(3) -0.001(3)
C20 0.035(3) 0.033(3) 0.032(3) 0.009(3) -0.001(3) 0.002(3)
C1 0.028(3) 0.030(3) 0.038(4) 0.000(3) -0.004(3) -0.004(2)
C2 0.035(3) 0.034(3) 0.027(3) 0.007(3) 0.001(2) -0.005(3)
C3 0.028(3) 0.033(3) 0.019(3) -0.001(2) -0.001(2) 0.003(3)
P1 0.0424(11) 0.0442(12) 0.1004(17) -0.0262(11) -0.0269(11) 0.0082(9)
F3 0.057(3) 0.098(4) 0.147(5) 0.047(3) -0.018(3) -0.010(3)
F5 0.088(4) 0.077(4) 0.374(12) 0.046(5) -0.081(6) -0.013(3)
F1 0.044(4) 0.046(4) 0.094(7) 0.002(3) 0.005(4) 0.001(3)
F2 0.048(5) 0.106(8) 0.125(11) -0.009(6) 0.014(6) 0.031(5)
F4 0.066(5) 0.260(14) 0.075(6) -0.121(8) 0.033(4) -0.049(7)
F6 0.067(5) 0.128(6) 0.060(4) -0.030(4) -0.009(4) 0.007(4)
F1' 0.13(2) 0.50(5) 0.09(2) -0.02(2) 0.099(19) 0.09(2)
F2' 0.21(2) 0.166(17) 0.066(11) 0.009(10) 0.069(12) 0.011(15)
F4' 0.107(12) 0.091(11) 0.057(9) -0.029(8) -0.042(8) 0.010(9)
F6' 0.031(11) 0.079(15) 0.097(18) 0.064(15) -0.026(11) -0.015(11)
C99 0.070(5) 0.051(5) 0.121(7) 0.008(4) 0.040(5) 0.002(4)
Cl1 0.1094(17) 0.0800(14) 0.0721(14) -0.0110(11) 0.0256(12) -0.0286(13)
Cl2 0.0748(14) 0.0922(16) 0.140(2) 0.0455(15) 0.0590(14) 0.0230(12)
C98 0.057(5) 0.134(8) 0.063(5) -0.017(5) 0.020(4) 0.002(5)
Cl3 0.0932(17) 0.141(2) 0.0734(15) 0.0018(14) 0.0050(12) 0.0130(15)
Cl4 0.0550(12) 0.130(2) 0.0976(17) -0.0282(14) 0.0163(11) 0.0098(12)

loop_
_atom_type_symbol
_atom_type_description
_atom_type_scat_dispersion_real
_atom_type_scat_dispersion_imag
_atom_type_scat_source
C C 0.0033 0.0016 'International Tables Vol C Tables 4.2.6.8 and 6.1.1.4'
H H 0.0000 0.0000 'International Tables Vol C Tables 4.2.6.8 and 6.1.1.4'
N N 0.0061 0.0033 'International Tables Vol C Tables 4.2.6.8 and 6.1.1.4'
O O 0.0106 0.0060 'International Tables Vol C Tables 4.2.6.8 and 6.1.1.4'
F F 0.0171 0.0103 'International Tables Vol C Tables 4.2.6.8 and 6.1.1.4'
P P 0.1023 0.0942 'International Tables Vol C Tables 4.2.6.8 and 6.1.1.4'
Mn Mn 0.3368 0.7283 'International Tables Vol C Tables 4.2.6.8 and 6.1.1.4'
Cl Cl 0.1484 0.1585 'International Tables Vol C Tables 4.2.6.8 and 6.1.1.4'

loop_
_geom_angle_atom_site_label_1
_geom_angle_atom_site_label_2
_geom_angle_atom_site_label_3
_geom_angle
C2 Mn1 C1 86.3(2)
C2 Mn1 N7 94.2(2)
C1 Mn1 N7 93.0(2)
C2 Mn1 N1 94.1(2)
C1 Mn1 N1 94.3(2)
N7 Mn1 N1 169.31(17)
C2 Mn1 N3 93.1(2)
C1 Mn1 N3 179.3(2)
N7 Mn1 N3 87.48(16)
N1 Mn1 N3 85.31(16)
C2 Mn1 N2 177.9(2)
C1 Mn1 N2 94.8(2)
N7 Mn1 N2 87.53(16)
N1 Mn1 N2 84.07(16)
N3 Mn1 N2 85.70(16)
C23 N4 N1 112.7(4)
C23 N4 C3 128.4(4)
N1 N4 C3 118.6(4)
C4 N1 N4 104.6(4)
C4 N1 Mn1 136.7(4)
N4 N1 Mn1 118.7(3)
C7 N5 N2 111.6(4)
C7 N5 C3 129.8(4)
N2 N5 C3 118.4(4)
C9 N2 N5 105.0(4)
C9 N2 Mn1 136.5(3)
N5 N2 Mn1 118.2(3)
C12 N6 N3 111.8(4)
C12 N6 C3 129.6(4)
N3 N6 C3 118.5(4)
C14 N3 N6 105.2(4)
C14 N3 Mn1 136.3(3)
N6 N3 Mn1 118.5(3)
N4 C23 C24 105.2(5)
N4 C23 C22 123.2(5)
C24 C23 C22 131.6(5)
C23 C24 C4 107.8(5)
N1 C4 C24 109.7(5)
N1 C4 C5 122.3(5)
C24 C4 C5 127.9(5)
C8 C7 N5 106.0(5)
C8 C7 C6 131.2(5)
N5 C7 C6 122.8(5)
C7 C8 C9 107.6(5)
N2 C9 C8 109.8(4)
N2 C9 C10 122.5(5)
C8 C9 C10 127.7(5)
N6 C12 C13 105.8(4)
N6 C12 C11 123.4(5)
C13 C12 C11 130.8(5)
C12 C13 C14 107.3(5)
N3 C14 C13 110.0(5)
N3 C14 C15 122.9(5)
C13 C14 C15 127.1(5)
C16 N7 C20 115.8(4)
C16 N7 Mn1 121.2(3)
C20 N7 Mn1 123.1(3)
N7 C16 C17 123.2(5)
C18 C17 C16 119.8(5)
C17 C18 C19 118.5(5)
C20 C19 C18 118.9(5)
N7 C20 C19 123.7(5)
O1 C1 Mn1 175.1(5)
O2 C2 Mn1 176.9(5)
N5 C3 N6 111.5(4)
N5 C3 N4 110.2(4)
N6 C3 N4 109.9(4)
F1' P1 F6' 118.8(18)
F1' P1 F4 120.2(14)
F6' P1 F4 116.5(13)
F1' P1 F3 92.6(17)
F6' P1 F3 89.0(8)
F4 P1 F3 109.6(6)
F1' P1 F2 141.2(15)
F6' P1 F2 23.7(14)
F4 P1 F2 93.1(7)
F3 P1 F2 94.3(7)
F1' P1 F5 81.2(16)
F6' P1 F5 89.2(8)
F4 P1 F5 78.5(6)
F3 P1 F5 171.7(5)
F2 P1 F5 87.2(7)
F1' P1 F1 28.1(13)
F6' P1 F1 146.9(12)
F4 P1 F1 94.6(4)
F3 P1 F1 91.1(3)
F2 P1 F1 168.6(7)
F5 P1 F1 86.0(3)
F1' P1 F6 58.5(13)
F6' P1 F6 60.5(11)
F4 P1 F6 164.2(7)
F3 P1 F6 86.2(3)
F2 P1 F6 83.9(6)
F5 P1 F6 85.9(5)
F1 P1 F6 86.4(4)
F1' P1 F4' 84.5(13)
F6' P1 F4' 154.5(12)
F4 P1 F4' 49.6(5)
F3 P1 F4' 78.9(5)
F2 P1 F4' 134.3(9)
F5 P1 F4' 105.8(6)
F1 P1 F4' 56.7(7)
F6 P1 F4' 139.4(7)
F1' P1 F2' 152.3(16)
F6' P1 F2' 80.8(11)
F4 P1 F2' 56.2(6)
F3 P1 F2' 66.8(6)
F2 P1 F2' 62.3(8)
F5 P1 F2' 120.8(7)
F1 P1 F2' 129.2(7)
F6 P1 F2' 133.3(7)
F4' P1 F2' 73.9(9)
Cl1 C99 Cl2 112.5(4)
Cl4 C98 Cl3 112.5(4)

loop_
_geom_bond_atom_site_label_1
_geom_bond_atom_site_label_2
_geom_bond_distance
Mn1 C2 1.757(6)
Mn1 C1 1.774(6)
Mn1 N7 2.048(4)
Mn1 N1 2.052(4)
Mn1 N3 2.072(4)
Mn1 N2 2.079(4)
N4 C23 1.358(6)
N4 N1 1.372(5)
N4 C3 1.453(6)
N1 C4 1.347(6)
N5 C7 1.366(6)
N5 N2 1.381(5)
N5 C3 1.436(6)
N2 C9 1.349(6)
N6 C12 1.365(6)
N6 N3 1.369(5)
N6 C3 1.445(6)
N3 C14 1.343(6)
O2 C2 1.180(6)
O1 C1 1.166(6)
C22 C23 1.498(7)
C23 C24 1.368(8)
C24 C4 1.400(7)
C4 C5 1.486(7)
C6 C7 1.493(7)
C7 C8 1.366(7)
C8 C9 1.404(7)
C9 C10 1.474(7)
C11 C12 1.498(7)
C12 C13 1.368(7)
C13 C14 1.398(7)
C14 C15 1.497(7)
N7 C16 1.351(6)
N7 C20 1.360(6)
C16 C17 1.384(7)
C17 C18 1.363(7)
C18 C19 1.384(8)
C19 C20 1.378(7)
P1 F1' 1.269(18)
P1 F6' 1.44(2)
P1 F4 1.460(6)
P1 F3 1.564(5)
P1 F2 1.580(15)
P1 F5 1.595(6)
P1 F1 1.620(7)
P1 F6 1.701(6)
P1 F4' 1.713(12)
P1 F2' 1.884(16)
C99 Cl1 1.739(8)
C99 Cl2 1.766(7)
C98 Cl4 1.716(7)
C98 Cl3 1.766(8)
